data_2012123
loop_
_publ_author_name
'Chernyshev, Vladimir V.'
'Tafeenko, Victor A.'
'Ryabova, Svetlana Yu.'
'Sonneveld, Eduard J.'
'Schenk, Hendrik'

_publ_section_title
;Thermal isomerization pathway of
 1-(4-nitrophenyl)-2-phenylimino-2,5-dihydro-1<i>H</i>-pyrido[3,2-<i>b</i>]indole-3-carbonitrile
 discovered by laboratory powder data
;
_journal_issue 8
_journal_name_full 'Acta Crystallographica Section C'
_journal_page_first 982
_journal_page_last 984
_journal_paper_doi 10.1107/S0108270101008356
_journal_volume 57
_journal_year 2001
_chemical_formula_moiety 'C24 H15 N5 O2'
_chemical_formula_sum 'C24 H15 N5 O2'
_chemical_formula_weight 405.41
_chemical_melting_point 478.5(5)
_chemical_name_systematic
;
1-(4-Nitrophenyl)-2-phenylimino-2,5-dihydro-1H-pyrido[3,2-b]indole-3-
carbonitrile
;
_space_group_IT_number 14
_symmetry_cell_setting monoclinic
_symmetry_space_group_name_Hall '-P 2yn'
_symmetry_space_group_name_H-M 'P 1 21/n 1'
_audit_creation_method SHELXL
_cell_angle_alpha 90.00
_cell_angle_beta 91.95(2)
_cell_angle_gamma 90.00
_cell_formula_units_Z 8
_cell_length_a 16.131(7)
_cell_length_b 18.070(8)
_cell_length_c 14.349(6)
_cell_measurement_temperature 295(2)
_cell_volume 4180(3)
_computing_cell_refinement 'LSPAID (Visser et al., 1986)'
_computing_data_collection 'Johannson LS18 linescanner data collection program'
_computing_data_reduction 'Philips Profile Fit 1.0b (Philips, 1996)'
_computing_molecular_graphics 'PLUTON (Spek, 1992)'
_computing_publication_material '  MRIA, SHELXL93 (Sheldrick, 1993) and PARST (Nardelli, 1983)'
_computing_structure_refinement MRIA
_computing_structure_solution 'MRIA (Chernyshev & Zlokazov, 1992)'
_diffrn_ambient_temperature 295(2)
_diffrn_measurement_device_type 'Enraf-Nonius Guinier Johannson camera FR 552'
_diffrn_radiation_monochromator quartz
_diffrn_radiation_type CuK\a~1~
_diffrn_radiation_wavelength 1.54059
_diffrn_reflns_limit_h_max 12
_diffrn_reflns_limit_h_min 0
_diffrn_reflns_limit_k_max 14
_diffrn_reflns_limit_k_min 0
_diffrn_reflns_limit_l_max 11
_diffrn_reflns_limit_l_min -11
_exptl_absorpt_coefficient_mu .697
_exptl_absorpt_correction_type none
_exptl_crystal_density_diffrn 1.288
_exptl_crystal_F_000 1680
_refine_diff_density_max .6
_refine_diff_density_min -.4
_refine_ls_extinction_method none
_refine_ls_goodness_of_fit_all 2.50
_refine_ls_hydrogen_treatment mixed
_refine_ls_matrix_type fullcycle
_refine_ls_number_constraints 0
_refine_ls_number_parameters 312
_refine_ls_number_restraints 315
_refine_ls_shift/su_max .025
_refine_ls_shift/su_mean .01
_refine_ls_structure_factor_coef Inet
_refine_ls_weighting_scheme sigma
_cod_data_source_file br1336.cif
_cod_data_source_block I
_cod_depositor_comments
;
The following automatic conversions were performed:

'_chemical_melting_point' value '478-479' was changed to '478.5(5)' -
the average value was taken and precision was estimated.

Automatic conversion script
Id: cif_fix_values 1646 2011-03-28 12:23:43Z adriana 

The following automatic conversions were performed:

'_chemical_melting_point' value '478-479' was changed to '478.5(5)' -
the average value was taken and precision was
estimated.

'_geom_hbond_publ_flag' value 'Y' changed to 'y'
according to /home/saulius/struct/CIF-dictionaries/cif_core.dic
dictionary named 'cif_core.dic' version 2.4.1 from 2010-06-29 (2
times).

Automatic conversion script
Id: cif_fix_values 1715 2011-07-08 13:25:40Z adriana 
;
_cod_original_sg_symbol_H-M 'P 21/n'
_cod_database_code 2012123

loop_
_symmetry_equiv_pos_as_xyz
'x, y, z'
'x+1/2, -y+1/2, z+1/2'
'-x, -y, -z'
'-x-1/2, y-1/2, -z-1/2'

loop_
_atom_site_label
_atom_site_fract_x
_atom_site_fract_y
_atom_site_fract_z
_atom_site_U_iso_or_equiv
_atom_site_thermal_displace_type
_atom_site_calc_flag
_atom_site_refinement_flags
_atom_site_occupancy
_atom_site_disorder_group
_atom_site_type_symbol
C1A .6297(17) .3683(15) -.1053(16) .051 Uiso d . 1 . C
C2A .5794(15) .3154(14) -.152(2) .051 Uiso d . 1 . C
C3A .5954(16) .2936(15) -.243(2) .051 Uiso d . 1 . C
C4A .6635(17) .3232(15) -.2894(17) .051 Uiso d . 1 . C
C5A .7130(16) .3759(14) -.2424(19) .051 Uiso d . 1 . C
C6A .6971(17) .3983(14) -.151(2) .051 Uiso d . 1 . C
N7A .7807(14) .4125(12) -.2717(15) .051 Uiso d . 1 . N
C8A .7577(16) .4506(14) -.125(2) .051 Uiso d . 1 . C
C9A .8081(16) .4582(13) -.202(2) .051 Uiso d . 1 . C
N10A .7725(13) .4911(13) -.0446(16) .051 Uiso d . 1 . N
C11A .8760(16) .5058(16) -.1996(19) .051 Uiso d . 1 . C
C12A .8390(17) .5400(15) -.040(2) .051 Uiso d . 1 . C
C13A .8910(17) .5474(14) -.118(2) .051 Uiso d . 1 . C
C14A .7271(16) .4795(15) .033(2) .051 Uiso d . 1 . C
C15A .6613(18) .5270(15) .053(2) .051 Uiso d . 1 . C
C16A .6166(17) .5167(16) .135(2) .051 Uiso d . 1 . C
C17A .6359(15) .4588(14) .1993(19) .051 Uiso d . 1 . C
C18A .7042(17) .4115(15) .180(2) .051 Uiso d . 1 . C
C19A .7489(16) .4231(15) .098(2) .051 Uiso d . 1 . C
N20A .8560(13) .5674(12) .0406(16) .051 Uiso d . 1 . N
C21A .9040(16) .6298(15) .055(2) .051 Uiso d . 1 . C
C22A .8840(15) .6995(16) .0180(19) .051 Uiso d . 1 . C
C23A .9348(18) .7613(15) .038(2) .051 Uiso d . 1 . C
C24A 1.0061(16) .7534(14) .096(2) .051 Uiso d . 1 . C
C25A 1.0261(16) .6836(15) .1333(19) .051 Uiso d . 1 . C
C26A .9741(17) .6223(14) .114(2) .051 Uiso d . 1 . C
N27A .5909(13) .4512(12) .2852(17) .051 Uiso d . 1 . N
O28A .5345(11) .4958(9) .2931(11) .051 Uiso d . 1 . O
O29A .6165(12) .4034(11) .3378(16) .051 Uiso d . 1 . O
C30A .9694(15) .5758(13) -.1063(18) .051 Uiso d . 1 . C
N31A 1.0373(11) .5918(9) -.0848(13) .051 Uiso d . 1 . N
H32A .802(10) .408(9) -.325(12) .051 Uiso d . 1 . H
H33A .618(10) .383(9) -.045(11) .051 Uiso d . 1 . H
H34A .534(10) .296(9) -.122(11) .051 Uiso d . 1 . H
H35A .562(9) .259(9) -.273(12) .051 Uiso d . 1 . H
H36A .675(10) .309(9) -.350(12) .051 Uiso d . 1 . H
H37A .910(9) .510(9) -.251(12) .051 Uiso d . 1 . H
H38A .647(9) .564(9) .011(12) .051 Uiso d . 1 . H
H39A .573(10) .549(9) .144(12) .051 Uiso d . 1 . H
H40A .720(10) .373(8) .220(12) .051 Uiso d . 1 . H
H41A .792(9) .392(9) .084(12) .051 Uiso d . 1 . H
H42A .837(9) .706(9) -.021(12) .051 Uiso d . 1 . H
H43A .922(10) .807(8) .012(13) .051 Uiso d . 1 . H
H44A 1.040(10) .794(9) .109(13) .051 Uiso d . 1 . H
H45A 1.073(9) .678(9) .172(12) .051 Uiso d . 1 . H
H46A .987(10) .577(8) .141(11) .051 Uiso d . 1 . H
C1B .1664(17) -.1714(16) -.09440(18) .051 Uiso d . 1 . C
C2B .1224(16) -.2285(13) -.1406(2) .051 Uiso d . 1 . C
C3B .1303(16) -.2408(14) -.2365(2) .051 Uiso d . 1 . C
C4B .1822(17) -.1949(14) -.28810(18) .051 Uiso d . 1 . C
C5B .2251(15) -.1377(14) -.2412(2) .051 Uiso d . 1 . C
C6B .2177(15) -.1251(14) -.1455(2) .051 Uiso d . 1 . C
N7B .2778(14) -.0869(12) -.27540(15) .051 Uiso d . 1 . N
C8B .2687(17) -.0645(14) -.1212(2) .051 Uiso d . 1 . C
C9B .3044(16) -.0422(15) -.2039(2) .051 Uiso d . 1 . C
N10B .2868(14) -.0282(12) -.03850(16) .051 Uiso d . 1 . N
C11B .3593(16) .0172(16) -.20630(19) .051 Uiso d . 1 . C
C12B .3407(17) .0314(15) -.0379(2) .051 Uiso d . 1 . C
C13B .3783(17) .0539(14) -.1217(2) .051 Uiso d . 1 . C
C14B .2568(15) -.0564(15) .0430(2) .051 Uiso d . 1 . C
C15B .1815(17) -.0294(15) .0752(2) .051 Uiso d . 1 . C
C16B .1515(16) -.0581(16) .1591(2) .051 Uiso d . 1 . C
C17B .1963(17) -.1092(14) .2168(2) .051 Uiso d . 1 . C
C18B .2730(17) -.1374(13) .1840(2) .051 Uiso d . 1 . C
C19B .3024(17) -.1077(15) .0988(2) .051 Uiso d . 1 . C
N20B .3497(12) .0668(11) .03920(15) .051 Uiso d . 1 . N
C21B .4004(17) .1281(15) .0478(2) .051 Uiso d . 1 . C
C22B .3749(15) .1994(15) .0216(2) .051 Uiso d . 1 . C
C23B .4292(18) .2600(14) .0337(2) .051 Uiso d . 1 . C
C24B .5083(16) .2498(14) .0755(2) .051 Uiso d . 1 . C
C25B .5341(17) .1786(14) .1020(2) .051 Uiso d . 1 . C
C26B .4794(17) .1181(14) .0897(2) .051 Uiso d . 1 . C
N27B .1602(12) -.1334(11) .30420(15) .051 Uiso d . 1 . N
O28B .1059(12) -.0918(11) .33100(16) .051 Uiso d . 1 . O
O29B .1890(17) -.1882(15) .34140(15) .051 Uiso d . 1 . O
C30B .4553(13) .0930(13) -.12580(15) .051 Uiso d . 1 . N
N31B .5142(11) .1273(10) -.14430(12) .051 Uiso d . 1 . C
H32B .292(10) -.083(9) -.3325(12) .051 Uiso d . 1 . H
H33B .161(10) -.164(10) -.0307(11) .051 Uiso d . 1 . H
H34B .088(10) -.259(10) -.1069(12) .051 Uiso d . 1 . H
H35B .100(10) -.278(8) -.2660(12) .051 Uiso d . 1 . H
H36B .187(10) -.202(9) -.3519(12) .051 Uiso d . 1 . H
H37B .382(9) .030(9) -.2628(12) .051 Uiso d . 1 . H
H38B .152(10) .004(9) .0387(12) .051 Uiso d . 1 . H
H39B .101(9) -.037(9) .1763(12) .051 Uiso d . 1 . H
H40B .307(11) -.171(9) .2177(13) .051 Uiso d . 1 . H
H41B .352(9) -.125(9) .0768(12) .051 Uiso d . 1 . H
H42B .322(9) .207(8) -.0048(12) .051 Uiso d . 1 . H
H43B .412(10) .307(8) .0150(13) .051 Uiso d . 1 . H
H44B .544(9) .290(9) .0833(12) .051 Uiso d . 1 . H
H45B .586(9) .171(9) .1298(12) .051 Uiso d . 1 . H
H46B .497(11) .071(8) .1091(12) .051 Uiso d . 1 . H

loop_
_atom_type_symbol
_atom_type_description
_atom_type_scat_dispersion_real
_atom_type_scat_dispersion_imag
_atom_type_scat_source
O O .0492 .0322 'International Tables Vol C Tables 4.2.6.8 and 6.1.1.4'
N N .0311 .0180 'International Tables Vol C Tables 4.2.6.8 and 6.1.1.4'
C C .0181 .0091 'International Tables Vol C Tables 4.2.6.8 and 6.1.1.4'
H H .0000 .0000 'International Tables Vol C Tables 4.2.6.8 and 6.1.1.4'

loop_
_geom_angle_atom_site_label_1
_geom_angle_atom_site_label_2
_geom_angle_atom_site_label_3
_geom_angle
_geom_angle_publ_flag
C6A C1A H33A 120(10) no
C2A C1A H33A 121(10) no
C2A C1A C6A 119(2) no
C1A C2A H34A 120(10) no
C1A C2A C3A 121(2) no
C3A C2A H34A 120(10) no
C2A C3A H35A 120(11) no
C2A C3A C4A 120(3) no
C4A C3A H35A 120(9) no
C3A C4A H36A 121(11) no
C3A C4A C5A 118(2) no
C5A C4A H36A 121(10) no
C4A C5A N7A 129(2) no
C4A C5A C6A 121(2) no
C6A C5A N7A 109(2) no
C1A C6A C5A 120(3) no
C5A C6A C8A 107(2) no
C1A C6A C8A 133(3) no
C5A N7A H32A 126(12) no
C5A N7A C9A 108(2) no
C9A N7A H32A 126(12) no
C6A C8A N10A 133(3) no
C6A C8A C9A 106(2) no
C9A C8A N10A 121(3) no
N7A C9A C8A 110(2) no
C8A C9A C11A 122(2) no
N7A C9A C11A 129(2) no
C8A N10A C14A 121(2) no
C8A N10A C12A 119(2) no
C12A N10A C14A 119(2) no
C9A C11A H37A 121(10) no
C9A C11A C13A 117(2) no
C13A C11A H37A 122(11) no
N10A C12A N20A 116(2) no
N10A C12A C13A 120(2) no
C13A C12A N20A 124(3) no
C11A C13A C12A 121(3) no
C12A C13A C30A 121(2) no
C11A C13A C30A 116(2) no
N10A C14A C19A 121(3) no
N10A C14A C15A 120(2) no
C15A C14A C19A 119(2) no
C14A C15A H38A 119(10) no
C14A C15A C16A 120(3) no
C16A C15A H38A 121(11) no
C15A C16A H39A 117(10) no
C15A C16A C17A 122(3) no
C17A C16A H39A 121(10) no
C16A C17A N27A 121(2) no
C16A C17A C18A 118(2) no
C18A C17A N27A 121(2) no
C17A C18A H40A 122(10) no
C17A C18A C19A 119(2) no
C19A C18A H40A 119(11) no
C14A C19A C18A 122(3) no
C18A C19A H41A 119(10) no
C14A C19A H41A 119(10) no
C12A N20A C21A 123(2) no
N20A C21A C26A 117(2) no
N20A C21A C22A 124(2) no
C22A C21A C26A 119(2) no
C21A C22A H42A 120(10) no
C21A C22A C23A 121(3) no
C23A C22A H42A 119(10) no
C22A C23A H43A 120(10) no
C22A C23A C24A 120(3) no
C24A C23A H43A 120(11) no
C23A C24A H44A 120(10) no
C23A C24A C25A 119(2) no
C25A C24A H44A 120(10) no
C24A C25A H45A 120(10) no
C24A C25A C26A 120(2) no
C26A C25A H45A 120(10) no
C21A C26A C25A 120(2) no
C25A C26A H46A 119(9) no
C21A C26A H46A 120(10) no
C17A N27A O29A 115(2) no
C17A N27A O28A 114(2) no
O28A N27A O29A 131(2) no
C13A C30A N31A 169(3) no
C6B C1B H33B 120(10) no
C2B C1B H33B 120(10) no
C2B C1B C6B 119(2) no
C1B C2B H34B 120(10) no
C1B C2B C3B 121(3) no
C3B C2B H34B 119(10) no
C2B C3B H35B 120(10) no
C2B C3B C4B 120(3) no
C4B C3B H35B 120(10) no
C3B C4B H36B 121(10) no
C3B C4B C5B 118(2) no
C5B C4B H36B 121(10) no
C4B C5B N7B 129(2) no
C4B C5B C6B 122(2) no
C6B C5B N7B 109(2) no
C1B C6B C5B 119(2) no
C5B C6B C8B 108(2) no
C1B C6B C8B 133(2) no
C5B N7B H32B 126(11) no
C5B N7B C9B 108(2) no
C9B N7B H32B 125(11) no
C6B C8B N10B 134(3) no
C6B C8B C9B 106(2) no
C9B C8B N10B 121(3) no
N7B C9B C8B 110(2) no
C8B C9B C11B 122(2) no
N7B C9B C11B 128(3) no
C8B N10B C14B 119(2) no
C8B N10B C12B 119(2) no
C12B N10B C14B 121(2) no
C9B C11B H37B 119(10) no
C9B C11B C13B 118(2) no
C13B C11B H37B 123(11) no
N10B C12B N20B 117(2) no
N10B C12B C13B 120(2) no
C13B C12B N20B 123(3) no
C11B C13B C12B 120(3) no
C12B C13B C30B 125(2) no
C11B C13B C30B 111(2) no
N10B C14B C19B 122(3) no
N10B C14B C15B 119(2) no
C15B C14B C19B 119(2) no
C14B C15B H38B 119(10) no
C14B C15B C16B 119(2) no
C16B C15B H38B 122(11) no
C15B C16B H39B 114(10) no
C15B C16B C17B 124(3) no
C17B C16B H39B 122(10) no
C16B C17B N27B 119(2) no
C16B C17B C18B 118(2) no
C18B C17B N27B 123(2) no
C17B C18B H40B 123(11) no
C17B C18B C19B 118(2) no
C19B C18B H40B 119(11) no
C14B C19B C18B 123(3) no
C18B C19B H41B 119(10) no
C14B C19B H41B 118(10) no
C12B N20B C21B 122(2) no
N20B C21B C26B 118(2) no
N20B C21B C22B 123(2) no
C22B C21B C26B 119(2) no
C21B C22B H42B 120(10) no
C21B C22B C23B 120(2) no
C23B C22B H42B 119(10) no
C22B C23B H43B 120(10) no
C22B C23B C24B 120(2) no
C24B C23B H43B 120(10) no
C23B C24B H44B 120(10) no
C23B C24B C25B 120(2) no
C25B C24B H44B 120(10) no
C24B C25B H45B 120(10) no
C24B C25B C26B 120(2) no
C26B C25B H45B 120(10) no
C21B C26B C25B 121(2) no
C25B C26B H46B 119(9) no
C21B C26B H46B 120(10) no
C17B N27B O29B 118(2) no
C17B N27B O28B 113(2) no
O28B N27B O29B 129(2) no
C13B C30B N31B 169(2) no

loop_
_geom_bond_atom_site_label_1
_geom_bond_atom_site_label_2
_geom_bond_site_symmetry_2
_geom_bond_distance
_geom_bond_publ_flag
C1A C2A . 1.41(4) no
C1A C6A . 1.40(4) no
C1A H33A . .93(16) no
C2A C3A . 1.40(4) no
C2A H34A . .93(16) no
C3A C4A . 1.41(4) no
C3A H35A . .93(15) no
C4A C5A . 1.40(4) no
C4A H36A . .93(17) no
C5A C6A . 1.40(4) no
C5A N7A . 1.36(3) no
C6A C8A . 1.40(4) no
N7A C9A . 1.36(3) no
N7A H32A . .86(18) no
C8A C9A . 1.40(4) no
C8A N10A . 1.38(4) no
C9A C11A . 1.39(4) no
N10A C12A . 1.39(4) no
N10A C14A . 1.37(4) no
C11A C13A . 1.41(4) no
C11A H37A . .93(17) no
C12A C13A . 1.42(4) no
C12A N20A . 1.28(4) no
C13A C30A . 1.37(4) no
C14A C15A . 1.40(4) no
C14A C19A . 1.41(4) no
C15A C16A . 1.41(4) no
C15A H38A . .93(17) no
C16A C17A . 1.43(4) no
C16A H39A . .93(16) no
C17A C18A . 1.43(4) no
C17A N27A . 1.46(4) no
C18A C19A . 1.42(4) no
C18A H40A . .93(16) no
C19A H41A . .93(16) no
N20A C21A . 1.38(3) no
C21A C22A . 1.40(4) no
C21A C26A . 1.40(4) no
C22A C23A . 1.41(4) no
C22A H42A . .93(16) no
C23A C24A . 1.40(4) no
C23A H43A . .93(16) no
C24A C25A . 1.40(4) no
C24A H44A . .93(16) no
C25A C26A . 1.41(4) no
C25A H45A . .93(15) no
C26A H46A . .93(15) no
N27A O28A . 1.22(3) no
N27A O29A . 1.21(3) no
C30A N31A . 1.16(3) no
C1B C2B . 1.41(4) no
C1B C6B . 1.40(4) no
C1B H33B . .93(16) no
C2B C3B . 1.40(4) no
C2B H34B . .93(17) no
C3B C4B . 1.41(4) no
C3B H35B . .93(16) no
C4B C5B . 1.40(4) no
C4B H36B . .93(17) no
C5B C6B . 1.40(4) no
C5B N7B . 1.35(3) no
C6B C8B . 1.41(4) no
N7B C9B . 1.36(4) no
N7B H32B . .86(17) no
C8B C9B . 1.40(4) no
C8B N10B . 1.38(4) no
C9B C11B . 1.39(4) no
N10B C12B . 1.38(4) no
N10B C14B . 1.38(4) no
C11B C13B . 1.41(4) no
C11B H37B . .93(18) no
C12B C13B . 1.42(4) no
C12B N20B . 1.28(4) no
C13B C30B . 1.43(3) no
C14B C15B . 1.40(4) no
C14B C19B . 1.41(4) no
C15B C16B . 1.41(4) no
C15B H38B . .93(16) no
C16B C17B . 1.42(4) no
C16B H39B . .94(16) no
C17B C18B . 1.43(4) no
C17B N27B . 1.47(4) no
C18B C19B . 1.43(4) no
C18B H40B . .93(17) no
C19B H41B . .93(15) no
N20B C21B . 1.38(3) no
C21B C22B . 1.40(4) no
C21B C26B . 1.40(4) no
C22B C23B . 1.41(4) no
C22B H42B . .93(15) no
C23B C24B . 1.40(4) no
C23B H43B . .93(15) no
C24B C25B . 1.40(4) no
C24B H44B . .93(15) no
C25B C26B . 1.41(4) no
C25B H45B . .93(15) no
C26B H46B . .93(15) no
N27B O28B . 1.23(3) no
N27B O29B . 1.21(3) no
C30B N31B . 1.17(3) no

loop_
_geom_hbond_atom_site_label_D
_geom_hbond_atom_site_label_H
_geom_hbond_atom_site_label_A
_geom_hbond_site_symmetry_A
_geom_hbond_distance_DH
_geom_hbond_distance_HA
_geom_hbond_distance_DA
_geom_hbond_angle_DHA
_geom_hbond_publ_flag
N7A H32A N20B 2_554 .86(18) 2.16(18) 2.99(3) 162(16) y
N7B H32B N20A 2_454 .86(17) 2.15(17) 2.99(3) 166(16) y

loop_
_geom_torsion_atom_site_label_1
_geom_torsion_atom_site_label_2
_geom_torsion_atom_site_label_3
_geom_torsion_atom_site_label_4
_geom_torsion
_geom_torsion_publ_flag
C16A C17A N27A O28A 3(3) no
C8A N10A C14A C15A -100(3) no
C9A C11A C13A C30A 161(2) no
C13A C12A N20A C21A 28(4) no
C12A N20A C21A C22A 61(4) no
C16B C17B N27B O28B -19(3) no
C8B N10B C14B C15B -94(3) no
C9B C11B C13B C30B 158(2) no
C13B C12B N20B C21B -3(4) no
C12B N20B C21B C22B 83(3) no

loop_
_cod_related_entry_id
_cod_related_entry_database
_cod_related_entry_code
1 ChemSpider 10195414
